data_2019391
loop_
_publ_author_name
'Buist, Amanda R.'
'Kennedy, Alan R.'
'Manzie, Craig'

_publ_section_title
;
 Four salt phases of theophylline
;
_journal_coeditor_code GZ3251
_journal_issue 2
_journal_name_full 'Acta Crystallographica Section C'
_journal_page_first 220
_journal_page_last 224
_journal_paper_doi 10.1107/S2053229614000825
_journal_volume 70
_journal_year 2014
_chemical_formula_iupac 'C7 H9 N4 O2 +, Cl1 -'
_chemical_formula_moiety 'C7 H9 N4 O2 +, Cl1 -'
_chemical_formula_sum 'C7 H9 Cl N4 O2'
_chemical_formula_weight 216.63
_chemical_name_systematic
;
1,3-Dimethyl-2,6-dioxo-7<i>H</i>-purin-9-ium bromide monohydrate
;
_space_group_IT_number 9
_symmetry_cell_setting monoclinic
_symmetry_space_group_name_Hall 'C -2yc'
_symmetry_space_group_name_H-M 'C 1 c 1'
_atom_sites_solution_hydrogens geom
_atom_sites_solution_primary direct
_atom_sites_solution_secondary difmap
_audit_creation_method SHELXL97
_cell_angle_alpha 90.00
_cell_angle_beta 103.524(9)
_cell_angle_gamma 90.00
_cell_formula_units_Z 8
_cell_length_a 32.081(3)
_cell_length_b 4.5028(3)
_cell_length_c 12.8256(10)
_cell_measurement_reflns_used 2617
_cell_measurement_temperature 123(2)
_cell_measurement_theta_max 73.6114
_cell_measurement_theta_min 3.5415
_cell_volume 1801.3(3)
_computing_cell_refinement 'CrysAlis PRO (Oxford Diffraction, 2010)'
_computing_data_collection 'CrysAlis PRO (Oxford Diffraction, 2010)'
_computing_data_reduction 'CrysAlis PRO (Oxford Diffraction, 2010)'
_computing_molecular_graphics
;
ORTEP-3 for Windows (Farrugia, 2012) and X-SEED (Barbour, 2001)
;
_computing_publication_material 'SHELXL97 (Sheldrick, 2008)'
_computing_structure_refinement 'SHELXL97 (Sheldrick, 2008)'
_computing_structure_solution 'SHELXS97 (Sheldrick, 2008)'
_diffrn_ambient_temperature 123(2)
_diffrn_measured_fraction_theta_full 0.999
_diffrn_measured_fraction_theta_max 0.983
_diffrn_measurement_device_type 'Oxford Diffraction Gemini S'
_diffrn_measurement_method 'omega scans'
_diffrn_radiation_monochromator graphite
_diffrn_radiation_source 'fine-focus sealed tube'
_diffrn_radiation_type CuK\a
_diffrn_radiation_wavelength 1.54180
_diffrn_reflns_av_R_equivalents 0.0373
_diffrn_reflns_av_sigmaI/netI 0.0384
_diffrn_reflns_limit_h_max 38
_diffrn_reflns_limit_h_min -39
_diffrn_reflns_limit_k_max 5
_diffrn_reflns_limit_k_min -3
_diffrn_reflns_limit_l_max 15
_diffrn_reflns_limit_l_min -15
_diffrn_reflns_number 6692
_diffrn_reflns_theta_full 70.00
_diffrn_reflns_theta_max 73.77
_diffrn_reflns_theta_min 5.67
_diffrn_standards_decay_% 0
_diffrn_standards_interval_time 0
_diffrn_standards_number 0
_exptl_absorpt_coefficient_mu 3.631
_exptl_absorpt_correction_T_max 1.00000
_exptl_absorpt_correction_T_min 0.69736
_exptl_absorpt_correction_type multi-scan
_exptl_absorpt_process_details
;
(CrysAlis PRO; Oxford Diffraction, 2010)
;
_exptl_crystal_colour colourless
_exptl_crystal_density_diffrn 1.598
_exptl_crystal_density_method 'not measured'
_exptl_crystal_description rod
_exptl_crystal_F_000 896
_exptl_crystal_size_max 0.33
_exptl_crystal_size_mid 0.08
_exptl_crystal_size_min 0.04
_refine_diff_density_max 0.480
_refine_diff_density_min -0.256
_refine_ls_abs_structure_details 'Flack (1983), 1431 Friedel pairs'
_refine_ls_abs_structure_Flack 0.28(3)
_refine_ls_extinction_method none
_refine_ls_goodness_of_fit_ref 1.073
_refine_ls_hydrogen_treatment mixed
_refine_ls_matrix_type full
_refine_ls_number_parameters 270
_refine_ls_number_reflns 3230
_refine_ls_number_restraints 6
_refine_ls_restrained_S_all 1.072
_refine_ls_R_factor_all 0.0508
_refine_ls_R_factor_gt 0.0475
_refine_ls_shift/su_max 0.001
_refine_ls_shift/su_mean 0.000
_refine_ls_structure_factor_coef Fsqd
_refine_ls_weighting_details 'calc w=1/[\s^2^(Fo^2^)+(0.0677P)^2^+2.7204P] where P=(Fo^2^+2Fc^2^)/3'
_refine_ls_weighting_scheme calc
_refine_ls_wR_factor_gt 0.1260
_refine_ls_wR_factor_ref 0.1297
_reflns_number_gt 2966
_reflns_number_total 3230
_reflns_threshold_expression I>2\s(I)
_cod_data_source_file gz3251sup1.cif
_cod_data_source_block IV
_cod_original_sg_symbol_H-M 'C c'
_cod_database_code 2019391

loop_
_symmetry_equiv_pos_as_xyz
'x, y, z'
'x, -y, z+1/2'
'x+1/2, y+1/2, z'
'x+1/2, -y+1/2, z+1/2'

loop_
_atom_site_type_symbol
_atom_site_label
_atom_site_fract_x
_atom_site_fract_y
_atom_site_fract_z
_atom_site_U_iso_or_equiv
_atom_site_adp_type
_atom_site_calc_flag
_atom_site_refinement_flags
_atom_site_occupancy
_atom_site_symmetry_multiplicity
Cl Cl1 0.45718(3) 0.9707(3) 0.79706(7) 0.0269(3) Uani d . 1 1
Cl Cl2 0.37986(3) 0.9789(3) 0.99217(7) 0.0273(3) Uani d . 1 1
O O1 0.77059(13) 1.1342(10) 0.4567(3) 0.0353(9) Uani d . 1 1
O O2 0.70844(13) 0.4278(11) 0.6295(3) 0.0386(10) Uani d . 1 1
O O3 0.56058(13) 1.1302(9) 0.5127(3) 0.0333(9) Uani d . 1 1
O O4 0.62989(12) 0.6861(9) 0.8257(3) 0.0333(9) Uani d . 1 1
N N1 0.84949(14) 1.0771(11) 0.6409(4) 0.0255(10) Uani d D 1 1
H H1N 0.8570(17) 1.227(8) 0.608(4) 0.031 Uiso d D 1 1
N N2 0.85034(14) 0.7663(10) 0.7711(3) 0.0253(10) Uani d D 1 1
H H2N 0.8583(17) 0.649(10) 0.826(3) 0.030 Uiso d D 1 1
N N3 0.73984(14) 0.7781(11) 0.5429(4) 0.0282(10) Uani d . 1 1
N N4 0.77748(16) 0.5600(10) 0.7066(4) 0.0261(10) Uani d . 1 1
N N5 0.48493(14) 0.7281(10) 0.5198(3) 0.0257(9) Uani d D 1 1
H H3N 0.4747(17) 0.800(11) 0.455(2) 0.031 Uiso d D 1 1
N N6 0.48836(14) 0.4180(11) 0.6518(3) 0.0242(9) Uani d D 1 1
H H4N 0.4791(16) 0.317(10) 0.700(3) 0.029 Uiso d D 1 1
N N7 0.59565(15) 0.8915(12) 0.6657(4) 0.0271(9) Uani d . 1 1
N N8 0.56160(15) 0.5338(10) 0.7531(4) 0.0253(11) Uani d . 1 1
C C1 0.87221(18) 0.9721(11) 0.7320(5) 0.0243(12) Uani d . 1 1
H H1 0.9004 1.0346 0.7655 0.029 Uiso calc R 1 1
C C2 0.81038(17) 0.9267(13) 0.6185(4) 0.0243(11) Uani d . 1 1
C C3 0.81109(16) 0.7366(12) 0.6999(4) 0.0230(10) Uani d . 1 1
C C4 0.77353(18) 0.9665(12) 0.5314(4) 0.0245(12) Uani d . 1 1
C C5 0.73991(18) 0.5780(14) 0.6249(5) 0.0266(11) Uani d . 1 1
C C6 0.70002(18) 0.8011(14) 0.4597(4) 0.0349(13) Uani d . 1 1
H H6A 0.6774 0.8837 0.4908 0.052 Uiso calc R 1 1
H H6B 0.6915 0.6033 0.4304 0.052 Uiso calc R 1 1
H H6C 0.7045 0.9314 0.4021 0.052 Uiso calc R 1 1
C C7 0.77826(17) 0.3596(12) 0.7959(4) 0.0280(10) Uani d . 1 1
H H7A 0.7664 0.4606 0.8501 0.042 Uiso calc R 1 1
H H7B 0.8079 0.3001 0.8276 0.042 Uiso calc R 1 1
H H7C 0.7611 0.1831 0.7701 0.042 Uiso calc R 1 1
C C8 0.4636(2) 0.5198(12) 0.5585(5) 0.0275(13) Uani d . 1 1
H H8 0.4355 0.4527 0.5260 0.033 Uiso calc R 1 1
C C9 0.52468(16) 0.7610(11) 0.5888(4) 0.0219(10) Uani d . 1 1
C C10 0.52639(18) 0.5665(12) 0.6721(4) 0.0231(11) Uani d . 1 1
C C11 0.55974(19) 0.9490(11) 0.5820(5) 0.0239(11) Uani d . 1 1
C C12 0.59735(16) 0.7021(12) 0.7535(4) 0.0252(10) Uani d . 1 1
C C13 0.6351(2) 1.0532(14) 0.6672(5) 0.0339(13) Uani d . 1 1
H H13A 0.6589 0.9122 0.6740 0.051 Uiso calc R 1 1
H H13B 0.6412 1.1901 0.7283 0.051 Uiso calc R 1 1
H H13C 0.6319 1.1659 0.6005 0.051 Uiso calc R 1 1
C C14 0.56211(17) 0.3378(13) 0.8448(4) 0.0278(11) Uani d . 1 1
H H14A 0.5428 0.1696 0.8216 0.042 Uiso calc R 1 1
H H14B 0.5526 0.4488 0.9007 0.042 Uiso calc R 1 1
H H14C 0.5913 0.2643 0.8734 0.042 Uiso calc R 1 1

loop_
_atom_site_aniso_label
_atom_site_aniso_U_11
_atom_site_aniso_U_22
_atom_site_aniso_U_33
_atom_site_aniso_U_12
_atom_site_aniso_U_13
_atom_site_aniso_U_23
Cl1 0.0303(7) 0.0274(6) 0.0232(7) -0.0055(5) 0.0067(5) -0.0023(5)
Cl2 0.0302(7) 0.0294(6) 0.0218(6) 0.0045(5) 0.0048(5) 0.0013(5)
O1 0.040(2) 0.032(2) 0.0298(19) -0.0018(16) 0.0002(15) 0.0048(16)
O2 0.036(2) 0.043(2) 0.036(2) -0.0124(18) 0.0075(17) -0.0027(18)
O3 0.041(2) 0.0287(19) 0.0310(18) -0.0042(16) 0.0107(15) 0.0028(15)
O4 0.0327(17) 0.0333(19) 0.0301(19) -0.0001(15) -0.0005(14) 0.0047(16)
N1 0.026(2) 0.023(2) 0.026(2) -0.0027(19) 0.0049(18) -0.0002(19)
N2 0.028(2) 0.026(2) 0.020(2) -0.0019(18) 0.0021(17) 0.0040(18)
N3 0.028(2) 0.029(2) 0.025(2) -0.0011(18) 0.0011(17) -0.0040(17)
N4 0.029(2) 0.025(2) 0.024(2) 0.0012(19) 0.0063(19) 0.0015(19)
N5 0.025(2) 0.025(2) 0.024(2) 0.0004(18) 0.0004(17) 0.0006(18)
N6 0.028(2) 0.024(2) 0.020(2) 0.001(2) 0.0057(18) 0.0029(19)
N7 0.032(2) 0.023(2) 0.027(2) -0.0049(18) 0.0088(18) -0.0031(18)
N8 0.030(3) 0.023(2) 0.022(3) -0.0001(17) 0.005(2) 0.0020(17)
C1 0.024(3) 0.024(3) 0.022(3) 0.0011(19) 0.000(2) -0.006(2)
C2 0.024(3) 0.027(3) 0.022(3) 0.002(2) 0.005(2) -0.001(2)
C3 0.027(2) 0.019(2) 0.022(2) 0.0030(19) 0.0036(18) -0.0011(19)
C4 0.027(3) 0.026(3) 0.020(3) 0.001(2) 0.004(2) -0.003(2)
C5 0.023(2) 0.028(2) 0.027(3) 0.002(2) 0.0027(19) -0.007(2)
C6 0.034(3) 0.037(3) 0.029(3) 0.005(2) -0.003(2) -0.007(2)
C7 0.034(3) 0.021(2) 0.030(2) -0.0013(19) 0.010(2) 0.0015(19)
C8 0.028(3) 0.026(3) 0.030(3) -0.0004(19) 0.009(3) 0.005(2)
C9 0.024(2) 0.017(2) 0.024(3) -0.0007(19) 0.0064(19) -0.0005(19)
C10 0.029(3) 0.017(2) 0.024(3) -0.003(2) 0.008(2) -0.003(2)
C11 0.030(3) 0.020(2) 0.023(3) -0.004(2) 0.009(2) -0.008(2)
C12 0.026(2) 0.022(2) 0.028(2) 0.0015(19) 0.0059(19) 0.002(2)
C13 0.034(3) 0.030(3) 0.039(3) -0.007(2) 0.010(2) 0.000(2)
C14 0.036(2) 0.025(3) 0.022(2) 0.0017(19) 0.0050(19) 0.0010(18)

loop_
_atom_type_symbol
_atom_type_description
_atom_type_scat_dispersion_real
_atom_type_scat_dispersion_imag
_atom_type_scat_source
Cl Cl 0.3639 0.7018 'International Tables Vol C Tables 4.2.6.8 and 6.1.1.4'
O O 0.0492 0.0322 'International Tables Vol C Tables 4.2.6.8 and 6.1.1.4'
N N 0.0311 0.0180 'International Tables Vol C Tables 4.2.6.8 and 6.1.1.4'
C C 0.0181 0.0091 'International Tables Vol C Tables 4.2.6.8 and 6.1.1.4'
H H 0.0000 0.0000 'International Tables Vol C Tables 4.2.6.8 and 6.1.1.4'

loop_
_geom_angle_atom_site_label_1
_geom_angle_atom_site_label_2
_geom_angle_atom_site_label_3
_geom_angle
C1 N1 C2 107.1(5)
C1 N1 H1N 124(4)
C2 N1 H1N 128(4)
C1 N2 C3 107.4(4)
C1 N2 H2N 130(4)
C3 N2 H2N 122(4)
C5 N3 C4 127.3(4)
C5 N3 C6 116.5(5)
C4 N3 C6 116.2(5)
C3 N4 C5 118.4(5)
C3 N4 C7 123.1(5)
C5 N4 C7 118.5(5)
C8 N5 C9 108.4(5)
C8 N5 H3N 120(4)
C9 N5 H3N 131(4)
C8 N6 C10 108.5(5)
C8 N6 H4N 125(4)
C10 N6 H4N 124(4)
C11 N7 C12 126.7(5)
C11 N7 C13 118.3(5)
C12 N7 C13 115.0(5)
C10 N8 C12 119.4(5)
C10 N8 C14 122.1(5)
C12 N8 C14 118.4(4)
N1 C1 N2 110.8(5)
N1 C1 H1 124.6
N2 C1 H1 124.6
C3 C2 N1 107.4(5)
C3 C2 C4 123.0(5)
N1 C2 C4 129.5(5)
C2 C3 N4 123.5(5)
C2 C3 N2 107.4(5)
N4 C3 N2 129.1(5)
O1 C4 N3 122.7(5)
O1 C4 C2 126.4(6)
N3 C4 C2 110.8(5)
O2 C5 N3 122.6(5)
O2 C5 N4 120.4(5)
N3 C5 N4 117.0(5)
N3 C6 H6A 109.5
N3 C6 H6B 109.5
H6A C6 H6B 109.5
N3 C6 H6C 109.5
H6A C6 H6C 109.5
H6B C6 H6C 109.5
N4 C7 H7A 109.5
N4 C7 H7B 109.5
H7A C7 H7B 109.5
N4 C7 H7C 109.5
H7A C7 H7C 109.5
H7B C7 H7C 109.5
N5 C8 N6 108.9(5)
N5 C8 H8 125.5
N6 C8 H8 125.5
C10 C9 N5 107.1(5)
C10 C9 C11 122.5(5)
N5 C9 C11 130.4(5)
N8 C10 N6 130.1(5)
N8 C10 C9 122.8(5)
N6 C10 C9 107.0(5)
O3 C11 N7 122.0(5)
O3 C11 C9 126.7(5)
N7 C11 C9 111.2(5)
O4 C12 N8 122.3(5)
O4 C12 N7 120.6(5)
N8 C12 N7 117.1(4)
N7 C13 H13A 109.5
N7 C13 H13B 109.5
H13A C13 H13B 109.5
N7 C13 H13C 109.5
H13A C13 H13C 109.5
H13B C13 H13C 109.5
N8 C14 H14A 109.5
N8 C14 H14B 109.5
H14A C14 H14B 109.5
N8 C14 H14C 109.5
H14A C14 H14C 109.5
H14B C14 H14C 109.5

loop_
_geom_bond_atom_site_label_1
_geom_bond_atom_site_label_2
_geom_bond_distance
O1 C4 1.205(7)
O2 C5 1.228(7)
O3 C11 1.211(7)
O4 C12 1.225(6)
N1 C1 1.313(7)
N1 C2 1.395(7)
N1 H1N 0.86(2)
N2 C1 1.329(8)
N2 C3 1.379(6)
N2 H2N 0.866(19)
N3 C5 1.385(7)
N3 C4 1.409(8)
N3 C6 1.464(6)
N4 C3 1.358(7)
N4 C5 1.402(8)
N4 C7 1.454(7)
N5 C8 1.324(7)
N5 C9 1.380(6)
N5 H3N 0.883(19)
N6 C8 1.351(7)
N6 C10 1.362(7)
N6 H4N 0.872(19)
N7 C11 1.403(7)
N7 C12 1.404(7)
N7 C13 1.458(7)
N8 C10 1.352(7)
N8 C12 1.373(7)
N8 C14 1.468(7)
C1 H1 0.9500
C2 C3 1.346(8)
C2 C4 1.436(7)
C6 H6A 0.9800
C6 H6B 0.9800
C6 H6C 0.9800
C7 H7A 0.9800
C7 H7B 0.9800
C7 H7C 0.9800
C8 H8 0.9500
C9 C10 1.373(7)
C9 C11 1.427(7)
C13 H13A 0.9800
C13 H13B 0.9800
C13 H13C 0.9800
C14 H14A 0.9800
C14 H14B 0.9800
C14 H14C 0.9800

loop_
_geom_hbond_atom_site_label_D
_geom_hbond_atom_site_label_H
_geom_hbond_atom_site_label_A
_geom_hbond_site_symmetry_A
_geom_hbond_distance_DH
_geom_hbond_distance_HA
_geom_hbond_distance_DA
_geom_hbond_angle_DHA
N1 H1N Cl2 4_574 0.86(2) 2.23(2) 3.074(5) 164(5)
N2 H2N Cl2 3_545 0.866(19) 2.22(2) 3.058(4) 163(5)
N5 H3N Cl1 2_574 0.883(19) 2.22(2) 3.099(5) 171(5)
N6 H4N Cl1 1_545 0.872(19) 2.21(2) 3.066(5) 166(5)
C1 H1 Cl1 3 0.95 2.64 3.479(5) 147
C8 H8 Cl2 2_564 0.95 2.61 3.452(6) 149

loop_
_geom_torsion_atom_site_label_1
_geom_torsion_atom_site_label_2
_geom_torsion_atom_site_label_3
_geom_torsion_atom_site_label_4
_geom_torsion
C2 N1 C1 N2 -0.8(6)
C3 N2 C1 N1 0.4(6)
C1 N1 C2 C3 0.9(6)
C1 N1 C2 C4 177.0(6)
N1 C2 C3 N4 177.7(5)
C4 C2 C3 N4 1.4(9)
N1 C2 C3 N2 -0.7(6)
C4 C2 C3 N2 -177.1(5)
C5 N4 C3 C2 -0.5(8)
C7 N4 C3 C2 -178.7(5)
C5 N4 C3 N2 177.5(5)
C7 N4 C3 N2 -0.7(9)
C1 N2 C3 C2 0.2(6)
C1 N2 C3 N4 -178.1(6)
C5 N3 C4 O1 179.9(5)
C6 N3 C4 O1 -1.4(8)
C5 N3 C4 C2 0.3(8)
C6 N3 C4 C2 179.0(4)
C3 C2 C4 O1 179.3(6)
N1 C2 C4 O1 3.8(10)
C3 C2 C4 N3 -1.1(8)
N1 C2 C4 N3 -176.7(5)
C4 N3 C5 O2 178.1(6)
C6 N3 C5 O2 -0.7(8)
C4 N3 C5 N4 0.4(9)
C6 N3 C5 N4 -178.3(4)
C3 N4 C5 O2 -178.0(5)
C7 N4 C5 O2 0.3(8)
C3 N4 C5 N3 -0.3(7)
C7 N4 C5 N3 178.0(5)
C9 N5 C8 N6 0.6(6)
C10 N6 C8 N5 -0.1(7)
C8 N5 C9 C10 -0.9(6)
C8 N5 C9 C11 178.1(6)
C12 N8 C10 N6 176.7(6)
C14 N8 C10 N6 -7.4(9)
C12 N8 C10 C9 0.5(8)
C14 N8 C10 C9 176.4(5)
C8 N6 C10 N8 -177.2(6)
C8 N6 C10 C9 -0.4(7)
N5 C9 C10 N8 177.8(5)
C11 C9 C10 N8 -1.3(9)
N5 C9 C10 N6 0.8(6)
C11 C9 C10 N6 -178.3(5)
C12 N7 C11 O3 175.4(5)
C13 N7 C11 O3 -1.0(8)
C12 N7 C11 C9 -7.0(8)
C13 N7 C11 C9 176.6(5)
C10 C9 C11 O3 -178.4(5)
N5 C9 C11 O3 2.7(9)
C10 C9 C11 N7 4.1(7)
N5 C9 C11 N7 -174.8(5)
C10 N8 C12 O4 178.6(5)
C14 N8 C12 O4 2.6(8)
C10 N8 C12 N7 -2.8(8)
C14 N8 C12 N7 -178.9(5)
C11 N7 C12 O4 -174.8(5)
C13 N7 C12 O4 1.7(8)
C11 N7 C12 N8 6.6(8)
C13 N7 C12 N8 -176.9(5)
